data_4062629
loop_
_publ_author_name
'Standfest-Hauser, Christina M.'
'Mereiter, Kurt'
'Schmid, Roland'
'Kirchner, Karl'

_publ_section_title
;
Reaction of Diaryldisulfides with RuTp(COD)Cl in N,N'-Dimethylformamide -
Formation of 2-Arylmercapto-arylmercaptan Complexes
;
_journal_name_full Organometallics
_journal_paper_doi 10.1021/om034375f
_journal_year 2004
_chemical_formula_moiety 'C22 H19 B N6 O Ru S2'
_chemical_formula_sum 'C22 H19 B N6 O Ru S2'
_chemical_formula_weight 559.43
_space_group_IT_number 61
_symmetry_cell_setting orthorhombic
_symmetry_space_group_name_Hall '-P 2ac 2ab'
_symmetry_space_group_name_H-M 'P b c a'
_cell_angle_alpha 90.00
_cell_angle_beta 90.00
_cell_angle_gamma 90.00
_cell_formula_units_Z 8
_cell_length_a 14.4215(6)
_cell_length_b 17.3662(7)
_cell_length_c 18.5927(8)
_cell_measurement_temperature 100(2)
_cell_volume 4656.5(3)
_diffrn_ambient_temperature 100(2)
_exptl_crystal_density_diffrn 1.596
_cod_depositor_comments
;
The following automatic conversions were performed:
'_symmetry_cell_setting' value 'Orthorhombic' changed to 'orthorhombic'
according to '/home/saulius/struct/CIF-dictionaries/cif_core.dic'
dictionary named 'cif_core.dic' version 2.4.1 from 2010-06-29.

Automatic conversion script
Id: cif_fix_enum 1527 2010-12-29 10:47:43Z saulius 
;
_cod_database_code 4062629

loop_
_symmetry_equiv_pos_as_xyz
'x, y, z'
'-x+1/2, -y, z+1/2'
'-x, y+1/2, -z+1/2'
'x+1/2, -y+1/2, -z'
'-x, -y, -z'
'x-1/2, y, -z-1/2'
'x, -y-1/2, z-1/2'
'-x-1/2, y-1/2, z'

loop_
_atom_site_label
_atom_site_type_symbol
_atom_site_fract_x
_atom_site_fract_y
_atom_site_fract_z
_atom_site_U_iso_or_equiv
_atom_site_adp_type
_atom_site_occupancy
_atom_site_symmetry_multiplicity
_atom_site_calc_flag
_atom_site_refinement_flags
_atom_site_disorder_assembly
_atom_site_disorder_group
Ru Ru 0.258444(7) 0.575216(5) 0.424164(5) 0.01399(4) Uani 1 1 d . . .
S1 S 0.23467(2) 0.644469(17) 0.531513(16) 0.01752(6) Uani 1 1 d . . .
S2 S 0.41553(2) 0.573478(16) 0.452251(15) 0.01666(6) Uani 1 1 d . . .
O O 0.26722(7) 0.72360(6) 0.34273(6) 0.0301(2) Uani 1 1 d . . .
N1 N 0.20858(7) 0.40852(6) 0.45521(6) 0.01926(19) Uani 1 1 d . . .
N2 N 0.25189(7) 0.47073(6) 0.48416(6) 0.01667(19) Uani 1 1 d . . .
N3 N 0.08333(7) 0.48714(6) 0.39900(6) 0.02018(19) Uani 1 1 d . . .
N4 N 0.11584(7) 0.55951(6) 0.41225(6) 0.01827(19) Uani 1 1 d . . .
N5 N 0.21602(8) 0.44226(6) 0.32500(6) 0.0218(2) Uani 1 1 d . . .
N6 N 0.26997(7) 0.50655(6) 0.33012(6) 0.01924(19) Uani 1 1 d . . .
B B 0.15059(10) 0.41929(8) 0.38664(8) 0.0211(3) Uani 1 1 d . . .
H0B H 0.1159 0.3711 0.3746 0.025 Uiso 1 1 calc R . .
C1 C 0.29168(8) 0.44721(7) 0.54533(7) 0.0196(2) Uani 1 1 d . . .
H1 H 0.3262 0.4793 0.5769 0.024 Uiso 1 1 calc R . .
C2 C 0.27522(9) 0.36872(8) 0.55609(8) 0.0231(2) Uani 1 1 d . . .
H2 H 0.2958 0.3375 0.5949 0.028 Uiso 1 1 calc R . .
C3 C 0.22224(9) 0.34653(7) 0.49747(8) 0.0233(2) Uani 1 1 d . . .
H3 H 0.1994 0.2961 0.4886 0.028 Uiso 1 1 calc R . .
C4 C 0.04229(9) 0.60562(8) 0.41953(7) 0.0229(2) Uani 1 1 d . . .
H4 H 0.0449 0.6593 0.4294 0.027 Uiso 1 1 calc R . .
C5 C -0.03908(10) 0.56302(9) 0.41047(8) 0.0291(3) Uani 1 1 d . . .
H5 H -0.1011 0.5814 0.4123 0.035 Uiso 1 1 calc R . .
C6 C -0.01000(9) 0.48875(8) 0.39840(7) 0.0267(3) Uani 1 1 d . . .
H6 H -0.0493 0.4456 0.3909 0.032 Uiso 1 1 calc R . .
C7 C 0.31288(9) 0.51477(8) 0.26684(7) 0.0245(2) Uani 1 1 d . . .
H7 H 0.3550 0.5550 0.2553 0.029 Uiso 1 1 calc R . .
C8 C 0.28665(11) 0.45537(10) 0.22000(8) 0.0314(3) Uani 1 1 d . . .
H8 H 0.3067 0.4474 0.1719 0.038 Uiso 1 1 calc R . .
C9 C 0.22571(11) 0.41131(9) 0.25898(8) 0.0293(3) Uani 1 1 d . . .
H9 H 0.1953 0.3663 0.2421 0.035 Uiso 1 1 calc R . .
C10 C 0.26371(8) 0.66646(7) 0.37348(7) 0.0199(2) Uani 1 1 d . . .
C11 C 0.34700(8) 0.66100(7) 0.56356(6) 0.0174(2) Uani 1 1 d . . .
C12 C 0.42698(8) 0.63134(7) 0.53096(6) 0.0180(2) Uani 1 1 d . . .
C13 C 0.51518(9) 0.64138(8) 0.56108(7) 0.0234(2) Uani 1 1 d . . .
H13 H 0.5680 0.6190 0.5388 0.028 Uiso 1 1 calc R . .
C14 C 0.52489(10) 0.68434(9) 0.62376(7) 0.0285(3) Uani 1 1 d . . .
H14 H 0.5844 0.6915 0.6447 0.034 Uiso 1 1 calc R . .
C15 C 0.44663(10) 0.71675(8) 0.65556(7) 0.0266(3) Uani 1 1 d . . .
H15 H 0.4532 0.7468 0.6979 0.032 Uiso 1 1 calc R . .
C16 C 0.35954(9) 0.70574(7) 0.62630(6) 0.0216(2) Uani 1 1 d . . .
H16 H 0.3072 0.7287 0.6488 0.026 Uiso 1 1 calc R . .
C17 C 0.48516(8) 0.62298(7) 0.38757(6) 0.0196(2) Uani 1 1 d . . .
C18 C 0.52693(9) 0.57744(8) 0.33496(7) 0.0260(3) Uani 1 1 d . . .
H18 H 0.5185 0.5232 0.3350 0.031 Uiso 1 1 calc R . .
C19 C 0.58110(10) 0.61246(11) 0.28230(7) 0.0344(3) Uani 1 1 d . . .
H19 H 0.6090 0.5821 0.2457 0.041 Uiso 1 1 calc R . .
C20 C 0.59445(10) 0.69146(11) 0.28317(8) 0.0354(3) Uani 1 1 d . . .
H20 H 0.6322 0.7150 0.2475 0.042 Uiso 1 1 calc R . .
C21 C 0.55289(10) 0.73649(9) 0.33591(8) 0.0309(3) Uani 1 1 d . . .
H21 H 0.5624 0.7906 0.3362 0.037 Uiso 1 1 calc R . .
C22 C 0.49737(9) 0.70242(8) 0.38833(7) 0.0233(2) Uani 1 1 d . . .
H22 H 0.4682 0.7331 0.4241 0.028 Uiso 1 1 calc R . .

loop_
_atom_site_aniso_label
_atom_site_aniso_U_11
_atom_site_aniso_U_22
_atom_site_aniso_U_33
_atom_site_aniso_U_23
_atom_site_aniso_U_13
_atom_site_aniso_U_12
Ru 0.01420(5) 0.01479(6) 0.01299(5) -0.00003(3) -0.00194(3) 0.00034(3)
S1 0.01798(13) 0.01794(13) 0.01665(13) -0.00230(10) -0.00082(10) 0.00105(9)
S2 0.01536(12) 0.01860(13) 0.01601(13) -0.00024(9) -0.00188(10) 0.00015(9)
O 0.0324(5) 0.0253(5) 0.0325(5) 0.0101(4) -0.0103(4) -0.0043(4)
N1 0.0190(5) 0.0160(4) 0.0228(5) -0.0014(4) -0.0010(4) -0.0005(4)
N2 0.0166(4) 0.0157(4) 0.0177(5) -0.0001(4) -0.0015(3) 0.0000(3)
N3 0.0164(4) 0.0230(5) 0.0211(5) -0.0010(4) -0.0031(4) -0.0022(4)
N4 0.0163(5) 0.0204(4) 0.0181(4) 0.0000(4) -0.0024(4) 0.0009(4)
N5 0.0213(5) 0.0241(5) 0.0201(5) -0.0063(4) -0.0022(4) -0.0024(4)
N6 0.0183(4) 0.0223(5) 0.0171(5) -0.0027(4) -0.0017(4) -0.0005(4)
B 0.0202(6) 0.0197(6) 0.0233(6) -0.0033(5) -0.0024(5) -0.0026(4)
C1 0.0155(5) 0.0233(5) 0.0200(5) 0.0036(4) -0.0016(4) 0.0014(4)
C2 0.0181(5) 0.0222(6) 0.0291(6) 0.0073(5) -0.0009(5) 0.0020(4)
C3 0.0210(5) 0.0189(5) 0.0299(6) 0.0024(5) 0.0010(5) 0.0011(4)
C4 0.0186(5) 0.0273(6) 0.0227(6) 0.0001(4) -0.0014(4) 0.0052(5)
C5 0.0157(6) 0.0412(8) 0.0305(7) 0.0003(6) -0.0021(5) 0.0034(5)
C6 0.0169(5) 0.0358(7) 0.0274(6) 0.0003(5) -0.0034(5) -0.0037(5)
C7 0.0206(5) 0.0354(7) 0.0175(5) -0.0023(5) -0.0001(4) 0.0001(5)
C8 0.0287(7) 0.0458(8) 0.0196(6) -0.0109(6) 0.0006(5) 0.0017(6)
C9 0.0281(6) 0.0348(7) 0.0251(7) -0.0132(6) -0.0038(5) 0.0009(6)
C10 0.0184(5) 0.0218(5) 0.0194(6) -0.0006(4) -0.0048(4) -0.0007(4)
C11 0.0207(5) 0.0163(5) 0.0153(5) 0.0031(4) -0.0019(4) -0.0032(4)
C12 0.0203(5) 0.0201(5) 0.0137(5) 0.0017(4) -0.0019(4) -0.0038(4)
C13 0.0203(6) 0.0294(6) 0.0205(5) 0.0013(5) -0.0023(5) -0.0054(5)
C14 0.0261(6) 0.0364(7) 0.0229(6) 0.0001(5) -0.0067(5) -0.0100(5)
C15 0.0346(7) 0.0266(6) 0.0186(5) -0.0020(5) -0.0043(5) -0.0090(5)
C16 0.0285(6) 0.0199(5) 0.0163(5) 0.0003(4) -0.0005(4) -0.0028(4)
C17 0.0145(5) 0.0285(6) 0.0159(5) 0.0018(4) -0.0012(4) 0.0020(4)
C18 0.0185(6) 0.0393(7) 0.0203(6) -0.0051(5) -0.0020(5) 0.0047(5)
C19 0.0210(6) 0.0642(10) 0.0180(6) -0.0011(6) 0.0015(5) 0.0099(6)
C20 0.0201(6) 0.0626(10) 0.0234(6) 0.0181(7) 0.0039(5) 0.0073(6)
C21 0.0222(6) 0.0402(8) 0.0301(7) 0.0165(6) 0.0013(5) 0.0023(5)
C22 0.0185(5) 0.0286(6) 0.0227(6) 0.0066(5) 0.0017(4) 0.0029(4)

loop_
_geom_bond_atom_site_label_1
_geom_bond_atom_site_label_2
_geom_bond_distance
_geom_bond_site_symmetry_2
_geom_bond_publ_flag
Ru C10 1.8452(13) . ?
Ru N4 2.0863(11) . ?
Ru N6 2.1229(10) . ?
Ru N2 2.1320(11) . ?
Ru S2 2.3250(3) . ?
Ru S1 2.3553(3) . ?
S1 C11 1.7498(12) . ?
S2 C12 1.7829(12) . ?
S2 C17 1.7870(12) . ?
O C10 1.1463(17) . ?
N1 C3 1.3473(16) . ?
N1 N2 1.3591(14) . ?
N1 B 1.5362(18) . ?
N2 C1 1.3379(15) . ?
N3 C6 1.3462(16) . ?
N3 N4 1.3639(14) . ?
N3 B 1.5434(18) . ?
N4 C4 1.3360(16) . ?
N5 C9 1.3473(17) . ?
N5 N6 1.3641(15) . ?
N5 B 1.5372(19) . ?
N6 C7 1.3371(16) . ?
B H0B 1.0000 . ?
C1 C2 1.3979(17) . ?
C1 H1 0.9500 . ?
C2 C3 1.386(2) . ?
C2 H2 0.9500 . ?
C3 H3 0.9500 . ?
C4 C5 1.397(2) . ?
C4 H4 0.9500 . ?
C5 C6 1.375(2) . ?
C5 H5 0.9500 . ?
C6 H6 0.9500 . ?
C7 C8 1.4019(19) . ?
C7 H7 0.9500 . ?
C8 C9 1.372(2) . ?
C8 H8 0.9500 . ?
C9 H9 0.9500 . ?
C11 C12 1.4010(17) . ?
C11 C16 1.4133(16) . ?
C12 C13 1.4007(17) . ?
C13 C14 1.3908(19) . ?
C13 H13 0.9500 . ?
C14 C15 1.393(2) . ?
C14 H14 0.9500 . ?
C15 C16 1.3820(18) . ?
C15 H15 0.9500 . ?
C16 H16 0.9500 . ?
C17 C22 1.3909(18) . ?
C17 C18 1.3948(17) . ?
C18 C19 1.392(2) . ?
C18 H18 0.9500 . ?
C19 C20 1.385(3) . ?
C19 H19 0.9500 . ?
C20 C21 1.390(2) . ?
C20 H20 0.9500 . ?
C21 C22 1.3932(18) . ?
C21 H21 0.9500 . ?
C22 H22 0.9500 . ?
